data_1552729
loop_
_publ_author_name
'Borley, William'
'Watson, Brandon'
'Nizhnik, Yakov P.'
'Zeller, Matthias'
'Rosokha, Sergiy V.'

_publ_section_title
;
 Complexes of Diiodine with Heteroaromatic <i>N</i>-Oxides: Effects of
 Halogen-Bond Acceptors in Halogen Bonding.
;
_journal_issue 32
_journal_name_full 'The journal of physical chemistry. A'
_journal_page_first 7113
_journal_page_last 7123
_journal_paper_doi 10.1021/acs.jpca.9b05549
_journal_volume 123
_journal_year 2019
_chemical_formula_moiety 'C8 H6 N2 O, I2'
_chemical_formula_sum 'C8 H6 I2 N2 O'
_chemical_formula_weight 399.95
_space_group_crystal_system monoclinic
_space_group_IT_number 14
_space_group_name_Hall '-P 2yn'
_space_group_name_H-M_alt 'P 1 21/n 1'
_atom_sites_solution_hydrogens geom
_atom_sites_solution_primary direct
_atom_sites_solution_secondary difmap
_audit_creation_method SHELXL-2018/1
_cell_angle_alpha 90
_cell_angle_beta 95.818(4)
_cell_angle_gamma 90
_cell_formula_units_Z 4
_cell_length_a 4.4017(5)
_cell_length_b 19.811(3)
_cell_length_c 11.9038(11)
_cell_measurement_reflns_used 5447
_cell_measurement_temperature 150(2)
_cell_measurement_theta_max 33.1884
_cell_measurement_theta_min 3.5331
_cell_volume 1032.7(2)
_computing_cell_refinement 'SAINT V8.37A (Bruker, 2016)'
_computing_data_collection 'Apex3 v2016.9-0 (Bruker, 2016)'
_computing_data_reduction 'SAINT V8.37A (Bruker, 2016)'
_computing_structure_refinement
;  
SHELXL-2018/1 (Sheldrick, 2015, 2018), 
SHELXLE Rev882 (H\"ubschle et al., 2011)
;
_computing_structure_solution 'SHELXS-97 (Sheldrick, 2008)'
_diffrn_ambient_temperature 150(2)
_diffrn_measured_fraction_theta_full 0.995
_diffrn_measured_fraction_theta_max 0.933
_diffrn_measurement_device_type 'Bruker AXS D8 Quest CMOS diffractometer'
_diffrn_measurement_method 'omega and phi scans'
_diffrn_radiation_monochromator 'Triumph curved graphite crystal'
_diffrn_radiation_type MoK\a
_diffrn_radiation_wavelength 0.71073
_diffrn_reflns_av_R_equivalents 0.0440
_diffrn_reflns_av_unetI/netI 0.0357
_diffrn_reflns_Laue_measured_fraction_full 0.995
_diffrn_reflns_Laue_measured_fraction_max 0.933
_diffrn_reflns_limit_h_max 6
_diffrn_reflns_limit_h_min -5
_diffrn_reflns_limit_k_max 28
_diffrn_reflns_limit_k_min -27
_diffrn_reflns_limit_l_max 12
_diffrn_reflns_limit_l_min -18
_diffrn_reflns_number 14227
_diffrn_reflns_point_group_measured_fraction_full 0.995
_diffrn_reflns_point_group_measured_fraction_max 0.933
_diffrn_reflns_theta_full 25.242
_diffrn_reflns_theta_max 33.273
_diffrn_reflns_theta_min 3.591
_diffrn_source 'sealed tube X-ray source'
_exptl_absorpt_coefficient_mu 6.053
_exptl_absorpt_correction_T_max 0.7465
_exptl_absorpt_correction_T_min 0.5329
_exptl_absorpt_correction_type multi-scan
_exptl_absorpt_process_details
;
 SADABS 2016/2: Krause, L., Herbst-Irmer, R., Sheldrick G.M. & Stalke D.,
 J. Appl. Cryst. 48 (2015) 3-10
;
_exptl_crystal_colour red
_exptl_crystal_density_diffrn 2.572
_exptl_crystal_description block
_exptl_crystal_F_000 728
_exptl_crystal_size_max 0.210
_exptl_crystal_size_mid 0.180
_exptl_crystal_size_min 0.160
_refine_diff_density_max 1.211
_refine_diff_density_min -0.965
_refine_diff_density_rms 0.167
_refine_ls_extinction_method none
_refine_ls_goodness_of_fit_ref 1.093
_refine_ls_hydrogen_treatment constr
_refine_ls_matrix_type full
_refine_ls_number_parameters 118
_refine_ls_number_reflns 3715
_refine_ls_number_restraints 0
_refine_ls_restrained_S_all 1.093
_refine_ls_R_factor_all 0.0422
_refine_ls_R_factor_gt 0.0263
_refine_ls_shift/su_max 0.001
_refine_ls_shift/su_mean 0.000
_refine_ls_structure_factor_coef Fsqd
_refine_ls_weighting_details 'w=1/[\s^2^(Fo^2^)+(0.0125P)^2^+0.5846P] where P=(Fo^2^+2Fc^2^)/3'
_refine_ls_weighting_scheme calc
_refine_ls_wR_factor_gt 0.0474
_refine_ls_wR_factor_ref 0.0512
_reflns_Friedel_coverage 0.000
_reflns_number_gt 2956
_reflns_number_total 3715
_reflns_threshold_expression 'I > 2\s(I)'
_cod_data_source_file jp9b05549_si_003.cif
_cod_data_source_block RS58_0m
_cod_original_sg_symbol_H-M 'P 21/n'
_cod_database_code 1552729
_shelx_shelxl_version_number 2018/1
_shelx_space_group_comment
;
The symmetry employed for this shelxl refinement is uniquely defined
by the following loop, which should always be used as a source of
symmetry information in preference to the above space-group names.
They are only intended as comments.
;
_shelx_estimated_absorpt_t_min 0.363
_shelx_estimated_absorpt_t_max 0.444

loop_
_space_group_symop_operation_xyz
'x, y, z'
'-x+1/2, y+1/2, -z+1/2'
'-x, -y, -z'
'x-1/2, -y-1/2, z-1/2'

loop_
_atom_site_label
_atom_site_type_symbol
_atom_site_fract_x
_atom_site_fract_y
_atom_site_fract_z
_atom_site_U_iso_or_equiv
_atom_site_adp_type
_atom_site_occupancy
_atom_site_site_symmetry_order
_atom_site_calc_flag
_atom_site_refinement_flags_posn
_atom_site_refinement_flags_adp
C1 C 0.7143(6) 0.45790(14) 0.8640(2) 0.0213(5) Uani 1 1 d . .
H1 H 0.860693 0.492992 0.876956 0.026 Uiso 1 1 calc R U
C2 C 0.5985(6) 0.44129(14) 0.7538(2) 0.0215(5) Uani 1 1 d . .
H2 H 0.667042 0.466671 0.693494 0.026 Uiso 1 1 calc R U
C3 C 0.3062(6) 0.35625(14) 0.8165(2) 0.0187(5) Uani 1 1 d . .
C4 C 0.1003(6) 0.30210(15) 0.7964(2) 0.0232(6) Uani 1 1 d . .
H4 H 0.028547 0.290434 0.720922 0.028 Uiso 1 1 calc R U
C5 C 0.0027(7) 0.26627(16) 0.8834(3) 0.0278(6) Uani 1 1 d . .
H5 H -0.136066 0.229913 0.868116 0.033 Uiso 1 1 calc R U
C6 C 0.1063(7) 0.28273(16) 0.9961(3) 0.0279(6) Uani 1 1 d . .
H6 H 0.036517 0.257241 1.056020 0.033 Uiso 1 1 calc R U
C7 C 0.3067(7) 0.33512(15) 1.0204(2) 0.0245(6) Uani 1 1 d . .
H7 H 0.373568 0.346589 1.096344 0.029 Uiso 1 1 calc R U
C8 C 0.4105(6) 0.37136(14) 0.9302(2) 0.0192(5) Uani 1 1 d . .
N1 N 0.6184(5) 0.42429(12) 0.95077(19) 0.0198(4) Uani 1 1 d . .
N2 N 0.3998(5) 0.39252(11) 0.72855(18) 0.0173(4) Uani 1 1 d . .
O1 O 0.7142(5) 0.43952(11) 1.05323(16) 0.0272(5) Uani 1 1 d . .
I1 I 0.14344(4) 0.39324(2) 0.51704(2) 0.01932(5) Uani 1 1 d . .
I2 I -0.10768(4) 0.40036(2) 0.29840(2) 0.02279(5) Uani 1 1 d . .

loop_
_atom_site_aniso_label
_atom_site_aniso_U_11
_atom_site_aniso_U_22
_atom_site_aniso_U_33
_atom_site_aniso_U_23
_atom_site_aniso_U_13
_atom_site_aniso_U_12
C1 0.0237(14) 0.0198(14) 0.0203(12) -0.0006(10) 0.0018(10) -0.0024(10)
C2 0.0238(14) 0.0225(14) 0.0181(12) 0.0031(10) 0.0011(10) 0.0014(11)
C3 0.0170(12) 0.0195(13) 0.0196(12) 0.0000(10) 0.0008(10) 0.0032(10)
C4 0.0250(14) 0.0219(14) 0.0220(12) -0.0035(11) -0.0014(11) -0.0017(11)
C5 0.0271(15) 0.0222(15) 0.0336(15) 0.0015(12) -0.0001(12) -0.0030(12)
C6 0.0293(16) 0.0280(16) 0.0266(14) 0.0073(12) 0.0039(12) -0.0006(12)
C7 0.0264(15) 0.0257(15) 0.0208(12) 0.0044(11) 0.0000(11) 0.0004(11)
C8 0.0180(12) 0.0180(13) 0.0213(12) -0.0001(10) 0.0014(10) 0.0029(10)
N1 0.0224(11) 0.0188(11) 0.0173(10) -0.0019(9) -0.0026(9) 0.0026(9)
N2 0.0177(10) 0.0201(11) 0.0136(9) -0.0003(8) -0.0009(8) 0.0003(8)
O1 0.0344(12) 0.0308(12) 0.0148(8) -0.0031(8) -0.0055(8) -0.0040(9)
I1 0.02063(9) 0.02144(9) 0.01565(8) -0.00052(6) 0.00064(6) 0.00140(6)
I2 0.02329(9) 0.02788(10) 0.01634(8) 0.00222(7) -0.00221(6) -0.00271(7)

loop_
_atom_type_symbol
_atom_type_description
_atom_type_scat_dispersion_real
_atom_type_scat_dispersion_imag
_atom_type_scat_source
C C 0.0033 0.0016 'International Tables Vol C Tables 4.2.6.8 and 6.1.1.4'
H H 0.0000 0.0000 'International Tables Vol C Tables 4.2.6.8 and 6.1.1.4'
N N 0.0061 0.0033 'International Tables Vol C Tables 4.2.6.8 and 6.1.1.4'
O O 0.0106 0.0060 'International Tables Vol C Tables 4.2.6.8 and 6.1.1.4'
I I -0.4742 1.8119 'International Tables Vol C Tables 4.2.6.8 and 6.1.1.4'

loop_
_geom_angle_atom_site_label_1
_geom_angle_atom_site_label_2
_geom_angle_atom_site_label_3
_geom_angle
N1 C1 C2 119.7(3)
N1 C1 H1 120.1
C2 C1 H1 120.1
N2 C2 C1 123.9(3)
N2 C2 H2 118.1
C1 C2 H2 118.1
N2 C3 C4 120.5(2)
N2 C3 C8 121.8(2)
C4 C3 C8 117.6(2)
C5 C4 C3 121.0(3)
C5 C4 H4 119.5
C3 C4 H4 119.5
C4 C5 C6 120.5(3)
C4 C5 H5 119.8
C6 C5 H5 119.8
C7 C6 C5 120.9(3)
C7 C6 H6 119.6
C5 C6 H6 119.6
C6 C7 C8 118.5(3)
C6 C7 H7 120.8
C8 C7 H7 120.8
N1 C8 C7 120.5(2)
N1 C8 C3 118.0(2)
C7 C8 C3 121.5(3)
O1 N1 C1 121.3(2)
O1 N1 C8 119.2(2)
C1 N1 C8 119.5(2)
C2 N2 C3 117.1(2)

loop_
_geom_bond_atom_site_label_1
_geom_bond_atom_site_label_2
_geom_bond_distance
C1 N1 1.333(3)
C1 C2 1.398(4)
C1 H1 0.9500
C2 N2 1.317(4)
C2 H2 0.9500
C3 N2 1.367(3)
C3 C4 1.409(4)
C3 C8 1.416(4)
C4 C5 1.360(4)
C4 H4 0.9500
C5 C6 1.411(4)
C5 H5 0.9500
C6 C7 1.374(4)
C6 H6 0.9500
C7 C8 1.405(4)
C7 H7 0.9500
C8 N1 1.397(4)
N1 O1 1.285(3)
I1 I2 2.7262(3)

loop_
_geom_torsion_atom_site_label_1
_geom_torsion_atom_site_label_2
_geom_torsion_atom_site_label_3
_geom_torsion_atom_site_label_4
_geom_torsion
N1 C1 C2 N2 -1.4(4)
N2 C3 C4 C5 -179.1(3)
C8 C3 C4 C5 0.8(4)
C3 C4 C5 C6 0.0(5)
C4 C5 C6 C7 0.1(5)
C5 C6 C7 C8 -1.0(5)
C6 C7 C8 N1 -178.9(3)
C6 C7 C8 C3 1.9(4)
N2 C3 C8 N1 -1.0(4)
C4 C3 C8 N1 179.0(2)
N2 C3 C8 C7 178.2(3)
C4 C3 C8 C7 -1.8(4)
C2 C1 N1 O1 -178.1(3)
C2 C1 N1 C8 2.1(4)
C7 C8 N1 O1 0.1(4)
C3 C8 N1 O1 179.3(2)
C7 C8 N1 C1 179.9(3)
C3 C8 N1 C1 -0.9(4)
C1 C2 N2 C3 -0.6(4)
C4 C3 N2 C2 -178.3(3)
C8 C3 N2 C2 1.7(4)
